data_7226787
loop_
_publ_author_name
'Manikandan, Thimma Sambamoorthy'
'Ramesh, Rengan'
'Semeril, David'

_publ_section_title
;
 Synthesis and characterisation of cycloruthenated benzhydrazone
 complexes: catalytic application to selective oxidative cleavage of
 olefins to aldehydes
;
_journal_issue 99
_journal_name_full 'RSC Adv.'
_journal_page_first 97107
_journal_paper_doi 10.1039/C6RA19044H
_journal_volume 6
_journal_year 2016
_chemical_formula_sum 'C54 H45 As2 Cl3 N2 O3 Ru'
_chemical_formula_weight 1127.18
_space_group_crystal_system monoclinic
_space_group_IT_number 14
_space_group_name_Hall '-P 2yn'
_space_group_name_H-M_alt 'P 1 21/n 1'
_symmetry_space_group_name_Hall '-P 2yn'
_symmetry_space_group_name_H-M 'P 1 21/n 1'
_atom_sites_solution_hydrogens geom
_audit_creation_method SHELXL-2014/7
_audit_update_record
;
2016-02-15 deposited with the CCDC.
2016-09-29 downloaded from the CCDC.
;
_cell_angle_alpha 90
_cell_angle_beta 95.754(4)
_cell_angle_gamma 90
_cell_formula_units_Z 4
_cell_length_a 15.5853(10)
_cell_length_b 18.6290(12)
_cell_length_c 17.3913(11)
_cell_measurement_reflns_used 8924
_cell_measurement_temperature 296(2)
_cell_measurement_theta_max 25.2
_cell_measurement_theta_min 2.5
_cell_volume 5023.9(6)
_computing_cell_refinement 'APEX2/SAINT (Bruker, 2004)'
_computing_data_collection 'APEX2 (Bruker, 2004)'
_computing_data_reduction 'SAINT/XPREP (Bruker, 2004)'
_computing_molecular_graphics 'ORTEP3 (Farrugia, 1997) and Mercury (Bruno et al., 2002)'
_computing_publication_material 'SHELXL-2014 (Sheldrick, 2014)'
_computing_structure_refinement 'SHELXL-2014 (Sheldrick, 2014)'
_computing_structure_solution 'SIR92 (Altornare et al., 1993)'
_diffrn_ambient_temperature 296(2)
_diffrn_measured_fraction_theta_full 0.995
_diffrn_measured_fraction_theta_max 0.995
_diffrn_measurement_device_type 'Bruker axs kappa apex2 CCD Diffractometer'
_diffrn_measurement_method '\w and \f scan'
_diffrn_radiation_type MoK\a
_diffrn_radiation_wavelength 0.71073
_diffrn_reflns_av_R_equivalents 0.0548
_diffrn_reflns_av_unetI/netI 0.0506
_diffrn_reflns_Laue_measured_fraction_full 0.995
_diffrn_reflns_Laue_measured_fraction_max 0.995
_diffrn_reflns_limit_h_max 18
_diffrn_reflns_limit_h_min -17
_diffrn_reflns_limit_k_max 22
_diffrn_reflns_limit_k_min -22
_diffrn_reflns_limit_l_max 20
_diffrn_reflns_limit_l_min -20
_diffrn_reflns_number 37848
_diffrn_reflns_point_group_measured_fraction_full 0.995
_diffrn_reflns_point_group_measured_fraction_max 0.995
_diffrn_reflns_theta_full 24.999
_diffrn_reflns_theta_max 24.999
_diffrn_reflns_theta_min 2.148
_diffrn_source 'Sealed tube'
_exptl_absorpt_coefficient_mu 1.823
_exptl_absorpt_correction_T_max 0.79
_exptl_absorpt_correction_T_min 0.65
_exptl_absorpt_correction_type multi-scan
_exptl_absorpt_process_details 'SADABS (Bruker, 1999)'
_exptl_crystal_colour brown
_exptl_crystal_density_diffrn 1.490
_exptl_crystal_description block
_exptl_crystal_F_000 2272
_exptl_crystal_size_max 0.300
_exptl_crystal_size_mid 0.200
_exptl_crystal_size_min 0.200
_refine_diff_density_max 0.886
_refine_diff_density_min -1.460
_refine_diff_density_rms 0.152
_refine_ls_extinction_coef 0.0021(4)
_refine_ls_extinction_expression Fc^*^=kFc[1+0.001xFc^2^\l^3^/sin(2\q)]^-1/4^
_refine_ls_extinction_method 'SHELXL-2014/7 (Sheldrick 2014'
_refine_ls_goodness_of_fit_ref 1.103
_refine_ls_hydrogen_treatment constr
_refine_ls_matrix_type full
_refine_ls_number_parameters 736
_refine_ls_number_reflns 8809
_refine_ls_number_restraints 718
_refine_ls_restrained_S_all 1.078
_refine_ls_R_factor_all 0.0882
_refine_ls_R_factor_gt 0.0567
_refine_ls_shift/su_max 0.001
_refine_ls_shift/su_mean 0.000
_refine_ls_structure_factor_coef Fsqd
_refine_ls_weighting_details 'w=1/[\s^2^(Fo^2^)+(0.1216P)^2^+3.1079P] where P=(Fo^2^+2Fc^2^)/3'
_refine_ls_weighting_scheme calc
_refine_ls_wR_factor_gt 0.1569
_refine_ls_wR_factor_ref 0.1937
_reflns_Friedel_coverage 0.000
_reflns_number_gt 6241
_reflns_number_total 8809
_reflns_threshold_expression 'I > 2\s(I)'
_cod_data_source_file c6ra19044h2.cif
_cod_data_source_block TS34
_cod_database_code 7226787
_shelx_shelxl_version_number 2014/7
_shelx_space_group_comment
;
The symmetry employed for this shelxl refinement is uniquely defined
by the following loop, which should always be used as a source of
symmetry information in preference to the above space-group names.
They are only intended as comments.
;
_shelx_estimated_absorpt_t_min 0.611
_shelx_estimated_absorpt_t_max 0.712

loop_
_space_group_symop_operation_xyz
'x, y, z'
'-x+1/2, y+1/2, -z+1/2'
'-x, -y, -z'
'x-1/2, -y-1/2, z-1/2'

loop_
_atom_site_label
_atom_site_type_symbol
_atom_site_fract_x
_atom_site_fract_y
_atom_site_fract_z
_atom_site_U_iso_or_equiv
_atom_site_adp_type
_atom_site_occupancy
_atom_site_site_symmetry_order
_atom_site_calc_flag
_atom_site_refinement_flags_posn
_atom_site_refinement_flags_adp
_atom_site_refinement_flags_occupancy
_atom_site_disorder_assembly
_atom_site_disorder_group
C1 C 0.6387(4) 0.2921(4) 0.0212(4) 0.0493(15) Uani 1 1 d . . . . .
C2 C 0.6347(5) 0.3672(4) 0.0333(5) 0.071(2) Uani 1 1 d . . . . .
H2 H 0.6856 0.3930 0.0442 0.085 Uiso 1 1 calc R U . . .
C3 C 0.5562(6) 0.4031(5) 0.0291(5) 0.083(3) Uani 1 1 d . . . . .
H3 H 0.5557 0.4527 0.0352 0.100 Uiso 1 1 calc R U . . .
C4 C 0.4795(6) 0.3671(5) 0.0164(5) 0.076(2) Uani 1 1 d . . . . .
H4 H 0.4275 0.3917 0.0161 0.091 Uiso 1 1 calc R U . . .
C5 C 0.4800(5) 0.2933(5) 0.0038(5) 0.068(2) Uani 1 1 d . . . . .
H5 H 0.4283 0.2686 -0.0069 0.081 Uiso 1 1 calc R U . . .
C6 C 0.5584(4) 0.2561(4) 0.0071(4) 0.0494(16) Uani 1 1 d . . . . .
C7 C 0.5607(4) 0.1787(4) -0.0108(4) 0.0465(15) Uani 1 1 d . . . . .
C8 C 0.4863(4) 0.1307(5) -0.0264(5) 0.068(2) Uani 1 1 d . . . . .
H8A H 0.5062 0.0827 -0.0342 0.102 Uiso 1 1 calc R U . . .
H8B H 0.4517 0.1466 -0.0720 0.102 Uiso 1 1 calc R U . . .
H8C H 0.4524 0.1314 0.0167 0.102 Uiso 1 1 calc R U . . .
C9 C 0.7403(4) 0.0733(3) -0.0190(3) 0.0414(14) Uani 1 1 d . . . . .
C10 C 0.7672(4) -0.0017(3) -0.0332(3) 0.0434(14) Uani 1 1 d . . . . .
C11 C 0.8534(4) -0.0216(4) -0.0254(4) 0.0581(18) Uani 1 1 d . . . . .
H11 H 0.8951 0.0125 -0.0101 0.070 Uiso 1 1 calc R U . . .
C12 C 0.8788(5) -0.0915(4) -0.0398(5) 0.066(2) Uani 1 1 d . . . . .
H12 H 0.9369 -0.1037 -0.0335 0.079 Uiso 1 1 calc R U . . .
C13 C 0.8186(5) -0.1421(4) -0.0630(4) 0.0603(18) Uani 1 1 d . . . . .
C15 C 0.9228(7) -0.2339(6) -0.0784(7) 0.106(4) Uani 1 1 d . . . . .
H15A H 0.9516 -0.2038 -0.1126 0.158 Uiso 1 1 calc R U . . .
H15B H 0.9254 -0.2829 -0.0949 0.158 Uiso 1 1 calc R U . . .
H15C H 0.9507 -0.2294 -0.0268 0.158 Uiso 1 1 calc R U . . .
C16 C 0.7327(5) -0.1250(4) -0.0694(4) 0.0626(19) Uani 1 1 d . . . . .
H16 H 0.6916 -0.1602 -0.0828 0.075 Uiso 1 1 calc R U . . .
C17 C 0.7066(4) -0.0546(4) -0.0560(4) 0.0540(17) Uani 1 1 d . . . . .
H17 H 0.6483 -0.0429 -0.0624 0.065 Uiso 1 1 calc R U . . .
C18 C 0.8318(4) 0.2116(4) -0.1758(4) 0.0531(17) Uani 1 1 d . . . . .
C19 C 0.9029(5) 0.1830(6) -0.1327(6) 0.090(3) Uani 1 1 d . . . . .
H19 H 0.9065 0.1836 -0.0790 0.108 Uiso 1 1 calc R U . . .
C20 C 0.9700(7) 0.1529(6) -0.1708(9) 0.122(4) Uani 1 1 d . . . . .
H20 H 1.0175 0.1324 -0.1424 0.147 Uiso 1 1 calc R U . . .
C21 C 0.9651(8) 0.1539(6) -0.2482(9) 0.114(5) Uani 1 1 d . . . . .
H21 H 1.0105 0.1359 -0.2732 0.137 Uiso 1 1 calc R U . . .
C22 C 0.8930(8) 0.1816(6) -0.2912(7) 0.109(4) Uani 1 1 d . . . . .
H22 H 0.8894 0.1801 -0.3449 0.131 Uiso 1 1 calc R U . . .
C23 C 0.8258(6) 0.2116(5) -0.2551(5) 0.076(2) Uani 1 1 d . . . . .
H23 H 0.7780 0.2312 -0.2840 0.091 Uiso 1 1 calc R U . . .
C24 C 0.6382(4) 0.2165(4) -0.1818(4) 0.0462(15) Uani 1 1 d . . . . .
C25 C 0.6386(5) 0.1491(4) -0.2144(4) 0.0638(19) Uani 1 1 d . . . . .
H25 H 0.6892 0.1224 -0.2091 0.077 Uiso 1 1 calc R U . . .
C26 C 0.5673(6) 0.1207(5) -0.2538(5) 0.080(3) Uani 1 1 d . . . . .
H26 H 0.5700 0.0758 -0.2769 0.096 Uiso 1 1 calc R U . . .
C27 C 0.4917(7) 0.1576(7) -0.2596(6) 0.096(3) Uani 1 1 d . . . . .
H27 H 0.4429 0.1381 -0.2870 0.115 Uiso 1 1 calc R U . . .
C28 C 0.4874(5) 0.2231(7) -0.2256(6) 0.093(3) Uani 1 1 d . . . . .
H28 H 0.4349 0.2471 -0.2280 0.111 Uiso 1 1 calc R U . . .
C29 C 0.5625(5) 0.2556(5) -0.1862(5) 0.064(2) Uani 1 1 d . . . . .
H29 H 0.5605 0.3011 -0.1644 0.077 Uiso 1 1 calc R U . . .
C30 C 0.7416(4) 0.3535(4) -0.1522(4) 0.0523(14) Uani 1 1 d D U . . .
C31 C 0.707(2) 0.3809(10) -0.2210(10) 0.069(4) Uani 0.62(2) 1 d D U P A 1
H31 H 0.6785 0.3494 -0.2567 0.083 Uiso 0.62(2) 1 calc R U P A 1
C32 C 0.7103(19) 0.4525(10) -0.2411(14) 0.076(3) Uani 0.62(2) 1 d D U P A 1
H32 H 0.6834 0.4691 -0.2879 0.091 Uiso 0.62(2) 1 calc R U P A 1
C33 C 0.7542(13) 0.4979(10) -0.1905(10) 0.079(4) Uani 0.62(2) 1 d D U P A 1
H33 H 0.7556 0.5467 -0.2012 0.095 Uiso 0.62(2) 1 calc R U P A 1
C34 C 0.7962(16) 0.4720(8) -0.1242(9) 0.090(4) Uani 0.62(2) 1 d D U P A 1
H34 H 0.8268 0.5033 -0.0900 0.108 Uiso 0.62(2) 1 calc R U P A 1
C35 C 0.7942(14) 0.3999(7) -0.1067(10) 0.083(4) Uani 0.62(2) 1 d D U P A 1
H35 H 0.8284 0.3823 -0.0639 0.100 Uiso 0.62(2) 1 calc R U P A 1
C31' C 0.709(4) 0.3671(18) -0.2285(15) 0.064(4) Uani 0.38(2) 1 d D U P A 2
H31' H 0.6905 0.3300 -0.2617 0.077 Uiso 0.38(2) 1 calc R U P A 2
C32' C 0.706(3) 0.4385(16) -0.253(2) 0.072(4) Uani 0.38(2) 1 d D U P A 2
H32' H 0.6911 0.4481 -0.3054 0.086 Uiso 0.38(2) 1 calc R U P A 2
C33' C 0.724(2) 0.4952(17) -0.2033(15) 0.078(4) Uani 0.38(2) 1 d D U P A 2
H33' H 0.7249 0.5422 -0.2215 0.093 Uiso 0.38(2) 1 calc R U P A 2
C34' C 0.742(2) 0.4801(13) -0.1244(14) 0.085(4) Uani 0.38(2) 1 d D U P A 2
H34' H 0.7463 0.5176 -0.0889 0.102 Uiso 0.38(2) 1 calc R U P A 2
C35' C 0.754(2) 0.4089(10) -0.0981(15) 0.073(4) Uani 0.38(2) 1 d D U P A 2
H35' H 0.7706 0.3991 -0.0462 0.087 Uiso 0.38(2) 1 calc R U P A 2
C36 C 0.7373(4) 0.2684(3) 0.2320(3) 0.0448(15) Uani 1 1 d D . . . .
C37 C 0.7423(18) 0.2487(12) 0.3096(8) 0.073(5) Uani 0.54(3) 1 d D U P B 3
H37 H 0.7417 0.2004 0.3234 0.088 Uiso 0.54(3) 1 calc R U P B 3
C38 C 0.7480(18) 0.3014(11) 0.3661(12) 0.076(4) Uani 0.54(3) 1 d D U P B 3
H38 H 0.7546 0.2873 0.4176 0.091 Uiso 0.54(3) 1 calc R U P B 3
C39 C 0.745(2) 0.3732(14) 0.3498(15) 0.071(5) Uani 0.54(3) 1 d D U P B 3
H39 H 0.7311 0.4071 0.3860 0.085 Uiso 0.54(3) 1 calc R U P B 3
C40 C 0.7624(19) 0.3921(15) 0.2766(14) 0.074(5) Uani 0.54(3) 1 d D U P B 3
H40 H 0.7777 0.4390 0.2656 0.088 Uiso 0.54(3) 1 calc R U P B 3
C41 C 0.757(3) 0.3398(9) 0.2194(18) 0.068(6) Uani 0.54(3) 1 d D U P B 3
H41 H 0.7675 0.3535 0.1697 0.082 Uiso 0.54(3) 1 calc R U P B 3
C37' C 0.7029(19) 0.2615(14) 0.3005(11) 0.071(5) Uani 0.46(3) 1 d D U P B 4
H37' H 0.6763 0.2186 0.3117 0.085 Uiso 0.46(3) 1 calc R U P B 4
C38' C 0.706(2) 0.3159(13) 0.3533(14) 0.077(5) Uani 0.46(3) 1 d D U P B 4
H38' H 0.6909 0.3083 0.4030 0.093 Uiso 0.46(3) 1 calc R U P B 4
C39' C 0.733(3) 0.3814(16) 0.3312(16) 0.074(5) Uani 0.46(3) 1 d D U P B 4
H39' H 0.7468 0.4173 0.3675 0.088 Uiso 0.46(3) 1 calc R U P B 4
C40' C 0.739(2) 0.3932(17) 0.2548(15) 0.074(5) Uani 0.46(3) 1 d D U P B 4
H40' H 0.7405 0.4400 0.2363 0.089 Uiso 0.46(3) 1 calc R U P B 4
C41' C 0.742(3) 0.3368(10) 0.205(2) 0.067(6) Uani 0.46(3) 1 d D U P B 4
H41' H 0.7475 0.3451 0.1531 0.081 Uiso 0.46(3) 1 calc R U P B 4
C42 C 0.8220(7) 0.1259(6) 0.1988(7) 0.050(2) Uani 0.63(2) 1 d D U P C 5
C43 C 0.8992(9) 0.1246(8) 0.1639(10) 0.059(3) Uani 0.63(2) 1 d D U P C 5
H43 H 0.9059 0.1518 0.1200 0.070 Uiso 0.63(2) 1 calc R U P C 5
C44 C 0.9660(14) 0.0810(8) 0.1974(10) 0.079(3) Uani 0.63(2) 1 d D U P C 5
H44 H 1.0180 0.0790 0.1756 0.095 Uiso 0.63(2) 1 calc R U P C 5
C45 C 0.9552(13) 0.0405(10) 0.2633(10) 0.085(3) Uani 0.63(2) 1 d D U P C 5
H45 H 1.0006 0.0121 0.2846 0.102 Uiso 0.63(2) 1 calc R U P C 5
C46 C 0.8788(9) 0.0413(10) 0.2981(9) 0.086(4) Uani 0.63(2) 1 d D U P C 5
H46 H 0.8721 0.0139 0.3418 0.103 Uiso 0.63(2) 1 calc R U P C 5
C47 C 0.8121(10) 0.0852(8) 0.2644(8) 0.069(3) Uani 0.63(2) 1 d D U P C 5
H47 H 0.7602 0.0872 0.2865 0.083 Uiso 0.63(2) 1 calc R U P C 5
C42' C 0.8288(11) 0.1330(10) 0.2005(12) 0.053(4) Uani 0.37(2) 1 d D U P C 6
C43' C 0.8930(15) 0.1023(12) 0.162(2) 0.057(4) Uani 0.37(2) 1 d D U P C 6
H43' H 0.8911 0.1100 0.1092 0.068 Uiso 0.37(2) 1 calc R U P C 6
C44' C 0.960(2) 0.0610(14) 0.1966(18) 0.076(4) Uani 0.37(2) 1 d D U P C 6
H44' H 1.0014 0.0418 0.1674 0.091 Uiso 0.37(2) 1 calc R U P C 6
C45' C 0.965(2) 0.0489(16) 0.2747(17) 0.083(4) Uani 0.37(2) 1 d D U P C 6
H45' H 1.0088 0.0214 0.2995 0.100 Uiso 0.37(2) 1 calc R U P C 6
C46' C 0.9028(16) 0.0779(15) 0.3149(16) 0.082(4) Uani 0.37(2) 1 d D U P C 6
H46' H 0.9049 0.0701 0.3679 0.098 Uiso 0.37(2) 1 calc R U P C 6
C47' C 0.8365(16) 0.1191(14) 0.2782(12) 0.070(4) Uani 0.37(2) 1 d D U P C 6
H47' H 0.7955 0.1381 0.3078 0.084 Uiso 0.37(2) 1 calc R U P C 6
C48 C 0.6313(4) 0.1407(3) 0.1748(4) 0.0492(15) Uani 1 1 d . . . . .
C49 C 0.5610(5) 0.1761(5) 0.1958(6) 0.086(3) Uani 1 1 d . . . . .
H49 H 0.5630 0.2258 0.2014 0.103 Uiso 1 1 calc R U . . .
C50 C 0.4867(6) 0.1396(7) 0.2088(8) 0.118(5) Uani 1 1 d . . . . .
H50 H 0.4399 0.1644 0.2250 0.142 Uiso 1 1 calc R U . . .
C51 C 0.4824(7) 0.0685(8) 0.1980(7) 0.114(5) Uani 1 1 d . . . . .
H51 H 0.4317 0.0444 0.2056 0.137 Uiso 1 1 calc R U . . .
C52 C 0.5514(9) 0.0307(6) 0.1761(6) 0.105(4) Uani 1 1 d . . . . .
H52 H 0.5478 -0.0188 0.1697 0.126 Uiso 1 1 calc R U . . .
C53 C 0.6265(6) 0.0667(4) 0.1634(4) 0.074(2) Uani 1 1 d . . . . .
H53 H 0.6733 0.0417 0.1475 0.088 Uiso 1 1 calc R U . . .
C54 C 0.8392(6) 0.2860(4) 0.0444(4) 0.0532(18) Uani 1 1 d . . . . .
C55 C 0.3878(8) -0.0786(7) -0.4006(12) 0.213(9) Uani 1 1 d D . . . .
H55 H 0.3879 -0.0968 -0.3477 0.255 Uiso 1 1 calc R U . . .
N1 N 0.6397(3) 0.1552(3) -0.0092(3) 0.0405(11) Uani 1 1 d . . . . .
N2 N 0.6560(3) 0.0845(3) -0.0247(3) 0.0432(12) Uani 1 1 d . . . . .
O2 O 0.7989(2) 0.1200(2) -0.0028(2) 0.0456(10) Uani 1 1 d . . . . .
O3 O 0.8881(4) 0.3196(4) 0.0604(4) 0.0889(19) Uani 1 1 d . . . . .
O4 O 0.8358(4) -0.2125(3) -0.0797(4) 0.0843(17) Uani 1 1 d . . . . .
Cl1 Cl 0.3760(6) 0.0087(3) -0.3998(3) 0.259(3) Uani 1 1 d D U . . .
Cl2 Cl 0.3058(6) -0.1185(4) -0.4576(4) 0.283(4) Uani 1 1 d D U . . .
Cl3 Cl 0.4763(7) -0.1039(7) -0.4351(7) 0.373(6) Uani 1 1 d D U . . .
As1 As 0.74029(4) 0.25296(3) -0.12055(3) 0.0387(2) Uani 1 1 d . . . . .
As2 As 0.73444(4) 0.19238(3) 0.15412(3) 0.0376(2) Uani 1 1 d D . . . .
Ru1 Ru 0.74135(3) 0.22428(2) 0.01754(3) 0.03610(19) Uani 1 1 d . . . . .

loop_
_atom_site_aniso_label
_atom_site_aniso_U_11
_atom_site_aniso_U_22
_atom_site_aniso_U_33
_atom_site_aniso_U_23
_atom_site_aniso_U_13
_atom_site_aniso_U_12
C1 0.054(4) 0.054(4) 0.039(4) 0.006(3) -0.002(3) 0.005(3)
C2 0.077(5) 0.042(4) 0.091(6) -0.004(4) -0.009(4) 0.008(4)
C3 0.100(7) 0.051(5) 0.095(7) -0.002(4) -0.010(5) 0.029(5)
C4 0.076(5) 0.065(6) 0.088(6) -0.002(4) 0.010(5) 0.026(5)
C5 0.061(4) 0.075(6) 0.069(5) 0.010(4) 0.015(4) 0.009(4)
C6 0.054(4) 0.050(4) 0.045(4) 0.002(3) 0.005(3) 0.005(3)
C7 0.043(3) 0.048(4) 0.049(4) 0.004(3) 0.007(3) -0.001(3)
C8 0.051(4) 0.074(5) 0.080(6) -0.003(4) 0.007(4) -0.010(4)
C9 0.043(3) 0.045(4) 0.036(3) 0.000(3) 0.002(3) -0.004(3)
C10 0.049(3) 0.043(4) 0.039(3) 0.004(3) 0.007(3) 0.001(3)
C11 0.051(4) 0.051(4) 0.072(5) -0.006(3) 0.003(3) -0.002(3)
C12 0.056(4) 0.068(5) 0.075(5) -0.005(4) 0.008(4) 0.017(4)
C13 0.066(5) 0.052(4) 0.063(5) -0.006(3) 0.006(4) 0.005(4)
C15 0.100(8) 0.090(8) 0.127(10) -0.001(6) 0.016(7) 0.042(6)
C16 0.070(5) 0.046(4) 0.071(5) -0.003(3) -0.002(4) -0.008(4)
C17 0.050(4) 0.048(4) 0.065(4) 0.000(3) 0.012(3) -0.004(3)
C18 0.049(4) 0.049(4) 0.064(5) 0.002(3) 0.019(3) -0.005(3)
C19 0.059(5) 0.117(8) 0.100(7) 0.032(6) 0.035(5) 0.022(5)
C20 0.078(7) 0.128(10) 0.171(13) 0.035(9) 0.064(8) 0.030(6)
C21 0.107(8) 0.077(7) 0.174(13) -0.005(7) 0.094(9) 0.008(6)
C22 0.136(10) 0.086(7) 0.121(9) -0.033(6) 0.086(8) -0.021(7)
C23 0.088(6) 0.070(5) 0.077(6) -0.011(4) 0.041(5) -0.006(4)
C24 0.043(3) 0.053(4) 0.043(4) 0.005(3) 0.004(3) -0.007(3)
C25 0.069(5) 0.061(5) 0.061(5) -0.004(4) 0.004(4) -0.022(4)
C26 0.096(7) 0.070(6) 0.070(6) 0.001(4) -0.005(5) -0.036(5)
C27 0.097(8) 0.109(9) 0.075(6) 0.027(6) -0.026(5) -0.061(7)
C28 0.047(5) 0.123(9) 0.102(8) 0.041(7) -0.021(5) -0.011(5)
C29 0.055(4) 0.076(5) 0.059(5) 0.020(4) -0.006(3) 0.000(4)
C30 0.053(3) 0.048(3) 0.057(3) 0.006(2) 0.010(2) -0.007(3)
C31 0.087(7) 0.050(6) 0.067(5) 0.011(4) -0.007(5) -0.012(6)
C32 0.096(7) 0.050(6) 0.078(6) 0.015(4) -0.003(6) -0.012(5)
C33 0.101(9) 0.054(5) 0.082(6) 0.014(4) 0.000(5) -0.018(6)
C34 0.118(9) 0.057(5) 0.090(6) 0.016(4) -0.014(6) -0.025(5)
C35 0.107(8) 0.056(4) 0.080(6) 0.017(4) -0.023(6) -0.023(5)
C31' 0.085(8) 0.046(7) 0.061(4) 0.007(4) -0.001(5) -0.011(7)
C32' 0.094(8) 0.048(6) 0.072(6) 0.010(4) -0.001(6) -0.011(6)
C33' 0.105(10) 0.049(6) 0.077(6) 0.008(5) -0.002(7) -0.013(7)
C34' 0.121(11) 0.053(5) 0.078(6) 0.006(4) -0.004(7) -0.007(6)
C35' 0.102(11) 0.051(5) 0.064(5) 0.003(4) 0.004(6) -0.007(6)
C36 0.046(3) 0.047(4) 0.041(4) -0.006(3) 0.003(3) -0.002(3)
C37 0.109(13) 0.057(9) 0.052(8) 0.007(6) 0.009(9) 0.028(9)
C38 0.110(11) 0.065(8) 0.050(7) -0.019(6) -0.007(8) 0.010(8)
C39 0.103(10) 0.064(8) 0.043(9) -0.021(7) -0.003(8) -0.005(8)
C40 0.114(12) 0.048(6) 0.054(11) -0.019(8) -0.012(9) -0.005(8)
C41 0.115(15) 0.047(8) 0.041(11) -0.011(7) -0.003(10) -0.007(8)
C37' 0.099(13) 0.061(10) 0.055(9) -0.010(7) 0.015(9) 0.009(10)
C38' 0.111(11) 0.070(9) 0.052(8) -0.016(7) 0.013(9) 0.014(9)
C39' 0.111(11) 0.061(8) 0.049(11) -0.022(8) 0.002(10) -0.003(8)
C40' 0.116(12) 0.048(7) 0.052(11) -0.018(8) -0.020(9) -0.007(8)
C41' 0.112(15) 0.045(8) 0.043(11) -0.022(7) -0.004(11) 0.003(8)
C42 0.054(4) 0.043(5) 0.051(4) 0.004(4) -0.008(3) 0.008(4)
C43 0.056(4) 0.054(7) 0.065(5) 0.002(5) -0.004(4) 0.009(4)
C44 0.069(5) 0.078(7) 0.088(6) 0.012(5) -0.008(4) 0.025(5)
C45 0.079(6) 0.082(7) 0.089(6) 0.017(5) -0.013(5) 0.024(5)
C46 0.086(5) 0.083(7) 0.086(6) 0.029(6) -0.010(5) 0.027(5)
C47 0.071(5) 0.068(7) 0.066(5) 0.023(5) -0.002(4) 0.014(5)
C42' 0.054(6) 0.045(7) 0.058(5) 0.009(5) -0.006(5) 0.006(6)
C43' 0.056(6) 0.050(8) 0.063(6) 0.008(6) -0.004(5) 0.008(6)
C44' 0.070(6) 0.072(9) 0.081(6) 0.010(6) -0.011(5) 0.023(7)
C45' 0.082(7) 0.083(8) 0.081(6) 0.013(6) -0.013(5) 0.024(6)
C46' 0.087(7) 0.080(9) 0.074(6) 0.017(6) -0.013(5) 0.025(7)
C47' 0.077(7) 0.071(8) 0.059(5) 0.015(5) -0.005(5) 0.018(7)
C48 0.054(4) 0.041(4) 0.052(4) 0.004(3) 0.003(3) -0.012(3)
C49 0.055(4) 0.065(5) 0.141(9) 0.033(5) 0.023(5) 0.006(4)
C50 0.047(5) 0.120(10) 0.190(13) 0.058(9) 0.020(6) -0.012(5)
C51 0.076(7) 0.146(12) 0.115(9) 0.051(8) -0.015(6) -0.058(7)
C52 0.156(10) 0.075(7) 0.084(7) 0.002(5) 0.011(7) -0.071(7)
C53 0.111(7) 0.052(5) 0.060(5) -0.003(4) 0.020(4) -0.022(5)
C54 0.088(5) 0.027(3) 0.045(4) 0.004(3) 0.010(4) -0.009(3)
C55 0.194(18) 0.20(2) 0.26(3) -0.036(17) 0.097(17) -0.088(16)
N1 0.038(3) 0.040(3) 0.044(3) 0.002(2) 0.006(2) -0.003(2)
N2 0.045(3) 0.039(3) 0.046(3) -0.005(2) 0.005(2) -0.004(2)
O2 0.039(2) 0.043(3) 0.054(3) -0.0028(19) 0.0012(19) -0.0037(19)
O3 0.074(4) 0.114(6) 0.077(4) 0.017(4) -0.002(3) -0.014(4)
O4 0.086(4) 0.060(3) 0.108(5) -0.013(3) 0.014(3) 0.015(3)
Cl1 0.442(10) 0.155(5) 0.171(5) -0.018(4) -0.008(5) 0.066(6)
Cl2 0.374(9) 0.289(8) 0.188(5) 0.053(5) 0.033(6) -0.152(8)
Cl3 0.361(10) 0.393(13) 0.388(13) -0.060(10) 0.157(9) 0.073(10)
As1 0.0380(3) 0.0389(4) 0.0393(4) 0.0008(2) 0.0035(3) -0.0041(3)
As2 0.0411(4) 0.0328(4) 0.0382(4) -0.0002(2) 0.0010(3) -0.0002(2)
Ru1 0.0358(3) 0.0337(3) 0.0382(3) 0.00015(19) 0.0003(2) -0.00327(19)

loop_
_atom_type_symbol
_atom_type_description
_atom_type_scat_dispersion_real
_atom_type_scat_dispersion_imag
_atom_type_scat_source
C C 0.0033 0.0016 'International Tables Vol C Tables 4.2.6.8 and 6.1.1.4'
H H 0.0000 0.0000 'International Tables Vol C Tables 4.2.6.8 and 6.1.1.4'
N N 0.0061 0.0033 'International Tables Vol C Tables 4.2.6.8 and 6.1.1.4'
O O 0.0106 0.0060 'International Tables Vol C Tables 4.2.6.8 and 6.1.1.4'
Cl Cl 0.1484 0.1585 'International Tables Vol C Tables 4.2.6.8 and 6.1.1.4'
As As 0.0499 2.0058 'International Tables Vol C Tables 4.2.6.8 and 6.1.1.4'
Ru Ru -1.2594 0.8363 'International Tables Vol C Tables 4.2.6.8 and 6.1.1.4'

loop_
_geom_angle_atom_site_label_1
_geom_angle_atom_site_label_2
_geom_angle_atom_site_label_3
_geom_angle
C2 C1 C6 116.1(6)
C2 C1 Ru1 131.4(6)
C6 C1 Ru1 112.5(5)
C3 C2 C1 121.2(8)
C3 C2 H2 119.4
C1 C2 H2 119.4
C4 C3 C2 121.6(8)
C4 C3 H3 119.2
C2 C3 H3 119.2
C3 C4 C5 119.3(8)
C3 C4 H4 120.3
C5 C4 H4 120.3
C4 C5 C6 120.1(8)
C4 C5 H5 120.0
C6 C5 H5 120.0
C5 C6 C1 121.6(7)
C5 C6 C7 121.0(7)
C1 C6 C7 117.2(6)
N1 C7 C8 121.7(6)
N1 C7 C6 111.5(6)
C8 C7 C6 126.7(6)
C7 C8 H8A 109.5
C7 C8 H8B 109.5
H8A C8 H8B 109.5
C7 C8 H8C 109.5
H8A C8 H8C 109.5
H8B C8 H8C 109.5
O2 C9 N2 126.4(6)
O2 C9 C10 118.1(5)
N2 C9 C10 115.4(5)
C11 C10 C17 117.4(6)
C11 C10 C9 121.4(6)
C17 C10 C9 121.1(6)
C10 C11 C12 121.5(7)
C10 C11 H11 119.2
C12 C11 H11 119.2
C13 C12 C11 120.0(7)
C13 C12 H12 120.0
C11 C12 H12 120.0
C12 C13 C16 120.1(7)
C12 C13 O4 125.4(7)
C16 C13 O4 114.5(7)
O4 C15 H15A 109.5
O4 C15 H15B 109.5
H15A C15 H15B 109.5
O4 C15 H15C 109.5
H15A C15 H15C 109.5
H15B C15 H15C 109.5
C13 C16 C17 120.1(7)
C13 C16 H16 119.9
C17 C16 H16 119.9
C10 C17 C16 120.6(6)
C10 C17 H17 119.7
C16 C17 H17 119.7
C23 C18 C19 121.1(7)
C23 C18 As1 120.9(6)
C19 C18 As1 118.0(6)
C18 C19 C20 119.4(10)
C18 C19 H19 120.3
C20 C19 H19 120.3
C21 C20 C19 119.8(12)
C21 C20 H20 120.1
C19 C20 H20 120.1
C20 C21 C22 120.5(9)
C20 C21 H21 119.7
C22 C21 H21 119.7
C21 C22 C23 120.9(11)
C21 C22 H22 119.6
C23 C22 H22 119.6
C18 C23 C22 118.3(10)
C18 C23 H23 120.8
C22 C23 H23 120.8
C25 C24 C29 119.8(7)
C25 C24 As1 120.4(5)
C29 C24 As1 119.5(6)
C26 C25 C24 121.9(8)
C26 C25 H25 119.1
C24 C25 H25 119.1
C25 C26 C27 120.1(9)
C25 C26 H26 120.0
C27 C26 H26 120.0
C26 C27 C28 120.1(9)
C26 C27 H27 120.0
C28 C27 H27 120.0
C27 C28 C29 121.0(9)
C27 C28 H28 119.5
C29 C28 H28 119.5
C24 C29 C28 117.1(9)
C24 C29 H29 121.4
C28 C29 H29 121.4
C31 C30 C35 115.5(13)
C31' C30 C35' 121.4(19)
C31 C30 As1 126.3(10)
C35 C30 As1 117.4(8)
C31' C30 As1 115.4(15)
C35' C30 As1 121.6(11)
C30 C31 C32 124.1(17)
C30 C31 H31 118.0
C32 C31 H31 118.0
C33 C32 C31 117.9(18)
C33 C32 H32 121.0
C31 C32 H32 121.0
C32 C33 C34 120.0(17)
C32 C33 H33 120.0
C34 C33 H33 120.0
C33 C34 C35 121.0(15)
C33 C34 H34 119.5
C35 C34 H34 119.5
C34 C35 C30 120.5(13)
C34 C35 H35 119.8
C30 C35 H35 119.8
C30 C31' C32' 118(3)
C30 C31' H31' 121.2
C32' C31' H31' 121.2
C33' C32' C31' 122(3)
C33' C32' H32' 118.8
C31' C32' H32' 118.8
C32' C33' C34' 118(3)
C32' C33' H33' 120.9
C34' C33' H33' 120.9
C33' C34' C35' 121(2)
C33' C34' H34' 119.5
C35' C34' H34' 119.5
C30 C35' C34' 118(2)
C30 C35' H35' 121.0
C34' C35' H35' 121.0
C41' C36 C37' 115(2)
C41 C36 C37 114.5(17)
C41' C36 As2 116.0(16)
C37' C36 As2 123.6(11)
C41 C36 As2 125.1(15)
C37 C36 As2 118.3(9)
C38 C37 C36 119.5(16)
C38 C37 H37 120.3
C36 C37 H37 120.3
C39 C38 C37 123.3(19)
C39 C38 H38 118.4
C37 C38 H38 118.4
C38 C39 C40 116(2)
C38 C39 H39 122.1
C40 C39 H39 122.1
C39 C40 C41 119(2)
C39 C40 H40 120.6
C41 C40 H40 120.6
C36 C41 C40 124(2)
C36 C41 H41 118.1
C40 C41 H41 118.1
C36 C37' C38' 121.8(19)
C36 C37' H37' 119.1
C38' C37' H37' 119.1
C39' C38' C37' 118(2)
C39' C38' H38' 121.0
C37' C38' H38' 121.0
C38' C39' C40' 118(2)
C38' C39' H39' 120.8
C40' C39' H39' 120.8
C39' C40' C41' 120(3)
C39' C40' H40' 119.8
C41' C40' H40' 119.8
C36 C41' C40' 120(3)
C36 C41' H41' 120.1
C40' C41' H41' 120.1
C47 C42 C43 121.2(12)
C47 C42 As2 122.9(9)
C43 C42 As2 115.8(10)
C44 C43 C42 117.6(16)
C44 C43 H43 121.2
C42 C43 H43 121.2
C45 C44 C43 121(2)
C45 C44 H44 119.7
C43 C44 H44 119.7
C46 C45 C44 122(2)
C46 C45 H45 118.9
C44 C45 H45 118.9
C45 C46 C47 117.0(16)
C45 C46 H46 121.5
C47 C46 H46 121.5
C42 C47 C46 121.4(12)
C42 C47 H47 119.3
C46 C47 H47 119.3
C47' C42' C43' 113.6(19)
C47' C42' As2 120.3(15)
C43' C42' As2 126.1(17)
C42' C43' C44' 125(3)
C42' C43' H43' 117.5
C44' C43' H43' 117.5
C45' C44' C43' 119(3)
C45' C44' H44' 120.7
C43' C44' H44' 120.7
C46' C45' C44' 119(3)
C46' C45' H45' 120.7
C44' C45' H45' 120.7
C45' C46' C47' 121(3)
C45' C46' H46' 119.5
C47' C46' H46' 119.5
C42' C47' C46' 123(2)
C42' C47' H47' 118.5
C46' C47' H47' 118.5
C49 C48 C53 119.0(7)
C49 C48 As2 121.0(5)
C53 C48 As2 119.9(6)
C48 C49 C50 121.1(9)
C48 C49 H49 119.4
C50 C49 H49 119.4
C51 C50 C49 119.7(11)
C51 C50 H50 120.1
C49 C50 H50 120.1
C50 C51 C52 121.1(9)
C50 C51 H51 119.4
C52 C51 H51 119.4
C51 C52 C53 119.6(10)
C51 C52 H52 120.2
C53 C52 H52 120.2
C52 C53 C48 119.4(9)
C52 C53 H53 120.3
C48 C53 H53 120.3
O3 C54 Ru1 176.7(8)
Cl3 C55 Cl1 113.0(10)
Cl3 C55 Cl2 105.8(11)
Cl1 C55 Cl2 111.1(11)
Cl3 C55 H55 108.9
Cl1 C55 H55 108.9
Cl2 C55 H55 108.9
C7 N1 N2 120.7(5)
C7 N1 Ru1 119.8(4)
N2 N1 Ru1 119.4(3)
C9 N2 N1 109.8(5)
C9 O2 Ru1 110.3(4)
C13 O4 C15 118.3(7)
C24 As1 C30 102.2(3)
C24 As1 C18 100.9(3)
C30 As1 C18 102.2(3)
C24 As1 Ru1 112.58(18)
C30 As1 Ru1 118.98(19)
C18 As1 Ru1 117.4(2)
C48 As2 C42 99.9(4)
C48 As2 C42' 104.3(6)
C48 As2 C36 101.1(3)
C42 As2 C36 102.6(4)
C42' As2 C36 99.2(7)
C48 As2 Ru1 114.6(2)
C42 As2 Ru1 116.2(4)
C42' As2 Ru1 115.6(6)
C36 As2 Ru1 119.52(17)
C54 Ru1 C1 103.1(3)
C54 Ru1 N1 177.8(3)
C1 Ru1 N1 78.8(2)
C54 Ru1 O2 104.0(2)
C1 Ru1 O2 152.9(2)
N1 Ru1 O2 74.12(17)
C54 Ru1 As1 92.0(2)
C1 Ru1 As1 88.15(18)
N1 Ru1 As1 89.16(14)
O2 Ru1 As1 89.88(11)
C54 Ru1 As2 91.2(2)
C1 Ru1 As2 90.50(18)
N1 Ru1 As2 87.71(14)
O2 Ru1 As2 89.99(11)
As1 Ru1 As2 176.78(3)

loop_
_geom_bond_atom_site_label_1
_geom_bond_atom_site_label_2
_geom_bond_distance
C1 C2 1.419(10)
C1 C6 1.420(9)
C1 Ru1 2.044(7)
C2 C3 1.390(11)
C2 H2 0.9300
C3 C4 1.370(12)
C3 H3 0.9300
C4 C5 1.393(12)
C4 H4 0.9300
C5 C6 1.400(10)
C5 H5 0.9300
C6 C7 1.475(9)
C7 N1 1.305(7)
C7 C8 1.468(9)
C8 H8A 0.9600
C8 H8B 0.9600
C8 H8C 0.9600
C9 O2 1.273(7)
C9 N2 1.325(7)
C9 C10 1.487(9)
C10 C11 1.386(9)
C10 C17 1.395(9)
C11 C12 1.391(10)
C11 H11 0.9300
C12 C13 1.361(10)
C12 H12 0.9300
C13 C16 1.370(10)
C13 O4 1.376(9)
C15 O4 1.411(11)
C15 H15A 0.9600
C15 H15B 0.9600
C15 H15C 0.9600
C16 C17 1.399(10)
C16 H16 0.9300
C17 H17 0.9300
C18 C23 1.373(11)
C18 C19 1.381(11)
C18 As1 1.956(7)
C19 C20 1.409(12)
C19 H19 0.9300
C20 C21 1.340(19)
C20 H20 0.9300
C21 C22 1.386(17)
C21 H21 0.9300
C22 C23 1.390(12)
C22 H22 0.9300
C23 H23 0.9300
C24 C25 1.378(10)
C24 C29 1.382(10)
C24 As1 1.946(6)
C25 C26 1.354(11)
C25 H25 0.9300
C26 C27 1.359(14)
C26 H26 0.9300
C27 C28 1.361(15)
C27 H27 0.9300
C28 C29 1.431(12)
C28 H28 0.9300
C29 H29 0.9300
C30 C31 1.363(13)
C30 C35 1.385(12)
C30 C31' 1.394(18)
C30 C35' 1.397(16)
C30 As1 1.954(7)
C31 C32 1.382(13)
C31 H31 0.9300
C32 C33 1.356(14)
C32 H32 0.9300
C33 C34 1.356(14)
C33 H33 0.9300
C34 C35 1.377(13)
C34 H34 0.9300
C35 H35 0.9300
C31' C32' 1.396(18)
C31' H31' 0.9300
C32' C33' 1.381(18)
C32' H32' 0.9300
C33' C34' 1.401(18)
C33' H33' 0.9300
C34' C35' 1.409(17)
C34' H34' 0.9300
C35' H35' 0.9300
C36 C41' 1.362(18)
C36 C37' 1.362(16)
C36 C41 1.388(16)
C36 C37 1.394(14)
C36 As2 1.957(6)
C37 C38 1.386(15)
C37 H37 0.9300
C38 C39 1.367(17)
C38 H38 0.9300
C39 C40 1.376(17)
C39 H39 0.9300
C40 C41 1.389(16)
C40 H40 0.9300
C41 H41 0.9300
C37' C38' 1.364(16)
C37' H37' 0.9300
C38' C39' 1.357(18)
C38' H38' 0.9300
C39' C40' 1.359(18)
C39' H39' 0.9300
C40' C41' 1.365(18)
C40' H40' 0.9300
C41' H41' 0.9300
C42 C47 1.392(12)
C42 C43 1.401(13)
C42 As2 1.947(10)
C43 C44 1.401(13)
C43 H43 0.9300
C44 C45 1.396(14)
C44 H44 0.9300
C45 C46 1.389(14)
C45 H45 0.9300
C46 C47 1.404(12)
C46 H46 0.9300
C47 H47 0.9300
C42' C47' 1.369(17)
C42' C43' 1.381(17)
C42' As2 1.948(14)
C43' C44' 1.386(18)
C43' H43' 0.9300
C44' C45' 1.370(19)
C44' H44' 0.9300
C45' C46' 1.357(19)
C45' H45' 0.9300
C46' C47' 1.391(17)
C46' H46' 0.9300
C47' H47' 0.9300
C48 C49 1.359(10)
C48 C53 1.394(10)
C48 As2 1.938(6)
C49 C50 1.381(12)
C49 H49 0.9300
C50 C51 1.338(18)
C50 H50 0.9300
C51 C52 1.372(15)
C51 H51 0.9300
C52 C53 1.386(12)
C52 H52 0.9300
C53 H53 0.9300
C54 O3 1.004(8)
C54 Ru1 1.929(9)
C55 Cl3 1.628(12)
C55 Cl1 1.637(13)
C55 Cl2 1.706(14)
C55 H55 0.9800
N1 N2 1.372(7)
N1 Ru1 2.059(5)
O2 Ru1 2.183(4)
As1 Ru1 2.4587(8)
As2 Ru1 2.4612(7)

loop_
_geom_hbond_atom_site_label_D
_geom_hbond_atom_site_label_H
_geom_hbond_atom_site_label_A
_geom_hbond_distance_DH
_geom_hbond_distance_HA
_geom_hbond_distance_DA
_geom_hbond_angle_DHA
_geom_hbond_site_symmetry_A
C19 H19 O2 0.93 2.53 3.137(9) 122.9 .
C35 H35 O3 0.93 2.55 3.461(17) 166.0 .
C37 H37 Cl2 0.93 2.94 3.67(2) 135.6 3_655
C43 H43 O2 0.93 2.64 3.153(18) 115.3 .
C43' H43' O2 0.93 2.31 3.11(3) 143.5 .
C19 H19 O2 0.93 2.53 3.137(9) 122.9 .
C35 H35 O3 0.93 2.55 3.461(17) 166.0 .
C37 H37 Cl2 0.93 2.94 3.67(2) 135.6 3_655
C43 H43 O2 0.93 2.64 3.153(18) 115.3 .
C43' H43' O2 0.93 2.31 3.11(3) 143.5 .

loop_
_geom_torsion_atom_site_label_1
_geom_torsion_atom_site_label_2
_geom_torsion_atom_site_label_3
_geom_torsion_atom_site_label_4
_geom_torsion
C6 C1 C2 C3 -1.8(11)
Ru1 C1 C2 C3 176.4(6)
C1 C2 C3 C4 2.7(14)
C2 C3 C4 C5 -2.9(14)
C3 C4 C5 C6 2.4(13)
C4 C5 C6 C1 -1.6(11)
C4 C5 C6 C7 -176.2(7)
C2 C1 C6 C5 1.3(10)
Ru1 C1 C6 C5 -177.2(5)
C2 C1 C6 C7 176.1(6)
Ru1 C1 C6 C7 -2.5(8)
C5 C6 C7 N1 175.9(6)
C1 C6 C7 N1 1.1(8)
C5 C6 C7 C8 -5.9(11)
C1 C6 C7 C8 179.3(7)
O2 C9 C10 C11 3.1(9)
N2 C9 C10 C11 -176.8(6)
O2 C9 C10 C17 -175.9(6)
N2 C9 C10 C17 4.2(9)
C17 C10 C11 C12 0.1(10)
C9 C10 C11 C12 -179.0(7)
C10 C11 C12 C13 0.8(12)
C11 C12 C13 C16 -2.4(12)
C11 C12 C13 O4 179.3(7)
C12 C13 C16 C17 3.3(12)
O4 C13 C16 C17 -178.3(7)
C11 C10 C17 C16 0.8(10)
C9 C10 C17 C16 179.8(6)
C13 C16 C17 C10 -2.4(11)
C23 C18 C19 C20 -0.5(14)
As1 C18 C19 C20 -179.9(8)
C18 C19 C20 C21 1.7(17)
C19 C20 C21 C22 -2.8(18)
C20 C21 C22 C23 2.7(17)
C19 C18 C23 C22 0.5(12)
As1 C18 C23 C22 179.8(6)
C21 C22 C23 C18 -1.5(14)
C29 C24 C25 C26 2.8(11)
As1 C24 C25 C26 176.4(6)
C24 C25 C26 C27 -2.5(13)
C25 C26 C27 C28 -0.3(14)
C26 C27 C28 C29 2.8(15)
C25 C24 C29 C28 -0.3(10)
As1 C24 C29 C28 -174.0(6)
C27 C28 C29 C24 -2.4(13)
C35 C30 C31 C32 -10(4)
As1 C30 C31 C32 -179.1(19)
C30 C31 C32 C33 3(4)
C31 C32 C33 C34 3(3)
C32 C33 C34 C35 -1(3)
C33 C34 C35 C30 -7(3)
C31 C30 C35 C34 12(3)
As1 C30 C35 C34 -178.0(14)
C35' C30 C31' C32' 12(6)
As1 C30 C31' C32' 178(3)
C30 C31' C32' C33' -7(6)
C31' C32' C33' C34' -3(5)
C32' C33' C34' C35' 10(5)
C31' C30 C35' C34' -6(4)
As1 C30 C35' C34' -171.1(18)
C33' C34' C35' C30 -5(4)
C41 C36 C37 C38 13(3)
As2 C36 C37 C38 177.3(14)
C36 C37 C38 C39 4(3)
C37 C38 C39 C40 -20(4)
C38 C39 C40 C41 19(4)
C37 C36 C41 C40 -14(4)
As2 C36 C41 C40 -177(2)
C39 C40 C41 C36 -2(5)
C41' C36 C37' C38' -26(4)
As2 C36 C37' C38' 179.9(16)
C36 C37' C38' C39' 10(4)
C37' C38' C39' C40' 12(5)
C38' C39' C40' C41' -18(5)
C37' C36 C41' C40' 20(5)
As2 C36 C41' C40' 176(2)
C39' C40' C41' C36 2(5)
C47 C42 C43 C44 0.0(3)
As2 C42 C43 C44 175.9(8)
C42 C43 C44 C45 -0.1(3)
C43 C44 C45 C46 0.3(6)
C44 C45 C46 C47 -0.4(8)
C43 C42 C47 C46 -0.2(6)
As2 C42 C47 C46 -175.8(9)
C45 C46 C47 C42 0.4(8)
C47' C42' C43' C44' 0.0(3)
As2 C42' C43' C44' 179.2(16)
C42' C43' C44' C45' 0.0(3)
C43' C44' C45' C46' 0.1(7)
C44' C45' C46' C47' -0.1(9)
C43' C42' C47' C46' 0.0(7)
As2 C42' C47' C46' -179.2(15)
C45' C46' C47' C42' 0.0(10)
C53 C48 C49 C50 2.6(14)
As2 C48 C49 C50 178.5(8)
C48 C49 C50 C51 -2.4(18)
C49 C50 C51 C52 1.7(19)
C50 C51 C52 C53 -1.2(17)
C51 C52 C53 C48 1.3(14)
C49 C48 C53 C52 -2.1(12)
As2 C48 C53 C52 -178.0(6)
C8 C7 N1 N2 2.1(9)
C6 C7 N1 N2 -179.6(5)
C8 C7 N1 Ru1 -177.4(5)
C6 C7 N1 Ru1 0.9(7)
O2 C9 N2 N1 -0.9(8)
C10 C9 N2 N1 179.0(5)
C7 N1 N2 C9 -179.4(5)
Ru1 N1 N2 C9 0.1(6)
N2 C9 O2 Ru1 1.2(7)
C10 C9 O2 Ru1 -178.8(4)
C12 C13 O4 C15 -4.9(13)
C16 C13 O4 C15 176.7(8)
